data_4067863
loop_
_publ_author_name
'Lund, Clinton L.'
'Sgro, Michael J.'
'Stephan, Douglas W.'

_publ_section_title
;
 Neutral and Cationic Tridentate Bis(N-heterocyclic carbene) Ether
 Ruthenium Alkylidene Complexes in Metathesis
;
_journal_issue 2
_journal_name_full Organometallics
_journal_page_first 580
_journal_paper_doi 10.1021/om200848d
_journal_volume 31
_journal_year 2012
_chemical_formula_sum 'C19 H24 Cl2 N4 O Ru'
_chemical_formula_weight 496.39
_chemical_name_systematic
; 
 ? 
;
_space_group_IT_number 2
_symmetry_cell_setting triclinic
_symmetry_space_group_name_Hall '-P 1'
_symmetry_space_group_name_H-M 'P -1'
_atom_sites_solution_hydrogens geom
_atom_sites_solution_primary direct
_atom_sites_solution_secondary difmap
_audit_creation_method SHELXL-97
_cell_angle_alpha 89.616(5)
_cell_angle_beta 82.415(5)
_cell_angle_gamma 76.296(5)
_cell_formula_units_Z 2
_cell_length_a 7.8822(6)
_cell_length_b 9.7102(8)
_cell_length_c 13.6698(11)
_cell_measurement_reflns_used 3183
_cell_measurement_temperature 150(2)
_cell_measurement_theta_max 26.21
_cell_measurement_theta_min 2.66
_cell_volume 1007.25(14)
_computing_cell_refinement 'Bruker SMART'
_computing_data_collection 'Bruker SMART'
_computing_data_reduction 'Bruker SAINT'
_computing_molecular_graphics 'Bruker SHELXTL'
_computing_publication_material 'Bruker SHELXTL'
_computing_structure_refinement 'SHELXL-97 (Sheldrick, 2008)'
_computing_structure_solution 'SHELXS-97 (Sheldrick, 2008)'
_diffrn_ambient_temperature 150(2)
_diffrn_measured_fraction_theta_full 0.963
_diffrn_measured_fraction_theta_max 0.963
_diffrn_measurement_device_type 'CCD area detector'
_diffrn_measurement_method 'phi and omega scans'
_diffrn_radiation_monochromator graphite
_diffrn_radiation_source 'fine-focus sealed tube'
_diffrn_radiation_type MoK\a
_diffrn_radiation_wavelength 0.71073
_diffrn_reflns_av_R_equivalents 0.0667
_diffrn_reflns_av_sigmaI/netI 0.0888
_diffrn_reflns_limit_h_max 10
_diffrn_reflns_limit_h_min -10
_diffrn_reflns_limit_k_max 11
_diffrn_reflns_limit_k_min -12
_diffrn_reflns_limit_l_max 17
_diffrn_reflns_limit_l_min -17
_diffrn_reflns_number 15758
_diffrn_reflns_theta_full 27.87
_diffrn_reflns_theta_max 27.87
_diffrn_reflns_theta_min 1.50
_exptl_absorpt_coefficient_mu 1.060
_exptl_absorpt_correction_T_max 0.7456
_exptl_absorpt_correction_T_min 0.5964
_exptl_absorpt_correction_type multi-scan
_exptl_absorpt_process_details sadabs
_exptl_crystal_density_diffrn 1.637
_exptl_crystal_density_meas 0
_exptl_crystal_density_method 'not measured'
_exptl_crystal_description needle
_exptl_crystal_F_000 504
_exptl_crystal_size_max 0.15
_exptl_crystal_size_mid 0.05
_exptl_crystal_size_min 0.05
_refine_diff_density_max 1.401
_refine_diff_density_min -1.573
_refine_diff_density_rms 0.174
_refine_ls_extinction_method none
_refine_ls_goodness_of_fit_ref 1.046
_refine_ls_hydrogen_treatment constr
_refine_ls_matrix_type full
_refine_ls_number_parameters 244
_refine_ls_number_reflns 4626
_refine_ls_number_restraints 0
_refine_ls_restrained_S_all 1.046
_refine_ls_R_factor_all 0.0970
_refine_ls_R_factor_gt 0.0593
_refine_ls_shift/su_max 0.000
_refine_ls_shift/su_mean 0.000
_refine_ls_structure_factor_coef Fsqd
_refine_ls_weighting_details 'calc w=1/[\s^2^(Fo^2^)+(0.0899P)^2^+0.6196P] where P=(Fo^2^+2Fc^2^)/3'
_refine_ls_weighting_scheme calc
_refine_ls_wR_factor_gt 0.1481
_refine_ls_wR_factor_ref 0.1676
_reflns_number_gt 3167
_reflns_number_total 4626
_reflns_threshold_expression >2sigma(I)
_cod_data_source_file om200848d_si_002.cif
_cod_data_source_block cll019_0m
_cod_depositor_comments
;
The following automatic conversions were performed:

'_symmetry_cell_setting' value 'Triclinic' changed to 'triclinic'
according to /home/saulius/struct/CIF-dictionaries/cif_core.dic
dictionary named 'cif_core.dic' version 2.4.1 from 2010-06-29.

Automatic conversion script
Id: cif_fix_values 1715 2011-07-08 13:25:40Z adriana 
;
_cod_original_sg_symbol_H-M P-1
_cod_database_code 4067863

loop_
_symmetry_equiv_pos_as_xyz
'x, y, z'
'-x, -y, -z'

loop_
_atom_site_label
_atom_site_type_symbol
_atom_site_fract_x
_atom_site_fract_y
_atom_site_fract_z
_atom_site_U_iso_or_equiv
_atom_site_adp_type
_atom_site_occupancy
_atom_site_symmetry_multiplicity
_atom_site_calc_flag
_atom_site_refinement_flags
Ru1 Ru 0.21324(6) 0.17334(5) 0.27777(4) 0.01890(17) Uani 1 1 d .
Cl1 Cl 0.30868(15) 0.19513(13) 0.44073(9) 0.0108(3) Uani 1 1 d .
Cl2 Cl 0.11120(16) 0.12560(15) 0.12293(9) 0.0151(3) Uani 1 1 d .
C15 C 0.3819(9) 0.5355(8) 0.1550(5) 0.0348(17) Uani 1 1 d .
H1A H 0.4924 0.5137 0.1793 0.042 Uiso 1 1 calc R
O1 O 0.0956(5) -0.0107(5) 0.3462(3) 0.0243(10) Uani 1 1 d .
N2 N -0.1829(6) 0.2566(5) 0.3482(4) 0.0212(11) Uani 1 1 d .
N3 N 0.4849(6) -0.1113(5) 0.2783(4) 0.0224(11) Uani 1 1 d .
C9 C 0.4377(7) 0.0155(7) 0.2329(4) 0.0199(12) Uani 1 1 d .
C1 C 0.0261(7) 0.5382(6) 0.3782(5) 0.0222(13) Uani 1 1 d .
H7A H 0.1465 0.4947 0.3478 0.033 Uiso 1 1 calc R
H7B H 0.0272 0.5643 0.4472 0.033 Uiso 1 1 calc R
H7C H -0.0217 0.6232 0.3423 0.033 Uiso 1 1 calc R
C4 C -0.3218(7) 0.3576(7) 0.3968(5) 0.0248(14) Uani 1 1 d .
H8A H -0.4388 0.3480 0.4156 0.030 Uiso 1 1 calc R
N1 N -0.0838(6) 0.4372(5) 0.3742(4) 0.0200(11) Uani 1 1 d .
C2 C -0.0327(7) 0.3042(6) 0.3337(4) 0.0193(12) Uani 1 1 d .
C11 C 0.6864(8) -0.1244(7) 0.1500(5) 0.0277(14) Uani 1 1 d .
H11A H 0.7870 -0.1548 0.1019 0.033 Uiso 1 1 calc R
C3 C -0.2604(8) 0.4707(7) 0.4121(4) 0.0250(14) Uani 1 1 d .
H12A H -0.3255 0.5579 0.4432 0.030 Uiso 1 1 calc R
N4 N 0.5642(6) 0.0016(6) 0.1527(4) 0.0226(11) Uani 1 1 d .
C12 C 0.5757(8) 0.1096(7) 0.0789(4) 0.0278(14) Uani 1 1 d .
H14A H 0.6777 0.0742 0.0288 0.042 Uiso 1 1 calc R
H14B H 0.5892 0.1957 0.1109 0.042 Uiso 1 1 calc R
H14C H 0.4681 0.1316 0.0474 0.042 Uiso 1 1 calc R
C10 C 0.6380(8) -0.1974(7) 0.2280(5) 0.0294(15) Uani 1 1 d .
H15A H 0.6966 -0.2896 0.2456 0.035 Uiso 1 1 calc R
C19 C 0.1073(8) 0.4767(7) 0.1325(4) 0.0230(13) Uani 1 1 d .
H16A H 0.0296 0.4150 0.1406 0.028 Uiso 1 1 calc R
C13 C 0.3171(7) 0.3159(7) 0.2310(4) 0.0227(13) Uani 1 1 d .
H17A H 0.4304 0.3064 0.2507 0.027 Uiso 1 1 calc R
C14 C 0.2680(7) 0.4390(7) 0.1715(4) 0.0204(13) Uani 1 1 d .
C18 C 0.0598(8) 0.6010(7) 0.0826(5) 0.0287(15) Uani 1 1 d .
H21A H -0.0495 0.6235 0.0570 0.034 Uiso 1 1 calc R
C7 C 0.1984(8) -0.1501(7) 0.3584(5) 0.0259(14) Uani 1 1 d .
H22A H 0.1976 -0.2105 0.3005 0.031 Uiso 1 1 calc R
H22B H 0.1454 -0.1915 0.4178 0.031 Uiso 1 1 calc R
C6 C -0.0909(7) -0.0048(7) 0.3662(5) 0.0259(14) Uani 1 1 d .
H23A H -0.1286 0.0054 0.4383 0.031 Uiso 1 1 calc R
H23B H -0.1128 -0.0947 0.3434 0.031 Uiso 1 1 calc R
C5 C -0.1980(8) 0.1167(7) 0.3158(5) 0.0246(14) Uani 1 1 d .
H24A H -0.1602 0.1052 0.2437 0.029 Uiso 1 1 calc R
H24B H -0.3233 0.1128 0.3281 0.029 Uiso 1 1 calc R
C17 C 0.1700(9) 0.6932(8) 0.0697(5) 0.0344(16) Uani 1 1 d .
H25A H 0.1349 0.7799 0.0371 0.041 Uiso 1 1 calc R
C8 C 0.3878(8) -0.1488(7) 0.3694(5) 0.0277(15) Uani 1 1 d .
H26A H 0.3873 -0.0799 0.4226 0.033 Uiso 1 1 calc R
H26B H 0.4495 -0.2438 0.3894 0.033 Uiso 1 1 calc R
C16 C 0.3330(9) 0.6584(8) 0.1047(5) 0.0358(17) Uani 1 1 d .
H29A H 0.4106 0.7200 0.0936 0.043 Uiso 1 1 calc R

loop_
_atom_site_aniso_label
_atom_site_aniso_U_11
_atom_site_aniso_U_22
_atom_site_aniso_U_33
_atom_site_aniso_U_23
_atom_site_aniso_U_13
_atom_site_aniso_U_12
Ru1 0.0118(2) 0.0233(3) 0.0240(3) -0.0012(2) -0.00546(18) -0.00712(19)
Cl1 0.0088(6) 0.0147(6) 0.0118(6) -0.0023(5) -0.0034(5) -0.0072(5)
Cl2 0.0134(6) 0.0200(7) 0.0126(6) -0.0024(5) -0.0037(5) -0.0040(5)
C15 0.023(3) 0.048(5) 0.034(4) -0.001(3) -0.001(3) -0.012(3)
O1 0.0141(19) 0.028(2) 0.034(2) 0.0043(19) -0.0057(18) -0.0096(18)
N2 0.011(2) 0.025(3) 0.028(3) -0.005(2) -0.002(2) -0.007(2)
N3 0.013(2) 0.025(3) 0.030(3) 0.000(2) -0.006(2) -0.005(2)
C9 0.014(3) 0.027(3) 0.021(3) -0.001(3) -0.006(2) -0.007(2)
C1 0.017(3) 0.021(3) 0.030(3) -0.002(3) -0.004(2) -0.007(2)
C4 0.011(3) 0.032(4) 0.032(4) -0.004(3) -0.008(2) -0.004(3)
N1 0.014(2) 0.023(3) 0.024(3) -0.002(2) -0.006(2) -0.003(2)
C2 0.018(3) 0.022(3) 0.019(3) -0.005(2) -0.006(2) -0.005(2)
C11 0.019(3) 0.022(3) 0.039(4) -0.007(3) -0.001(3) -0.001(3)
C3 0.017(3) 0.030(4) 0.028(3) -0.004(3) -0.006(2) -0.004(3)
N4 0.015(2) 0.027(3) 0.027(3) 0.002(2) -0.005(2) -0.007(2)
C12 0.021(3) 0.037(4) 0.024(3) -0.003(3) 0.001(3) -0.006(3)
C10 0.018(3) 0.030(4) 0.041(4) 0.002(3) -0.009(3) -0.005(3)
C19 0.021(3) 0.023(3) 0.025(3) -0.005(3) -0.005(2) -0.005(3)
C13 0.018(3) 0.028(4) 0.022(3) -0.001(3) -0.006(2) -0.004(3)
C14 0.017(3) 0.028(3) 0.022(3) 0.001(3) -0.006(2) -0.013(3)
C18 0.025(3) 0.030(4) 0.034(4) -0.001(3) -0.014(3) -0.007(3)
C7 0.028(3) 0.020(3) 0.031(4) 0.000(3) -0.004(3) -0.007(3)
C6 0.018(3) 0.025(3) 0.039(4) 0.002(3) -0.001(3) -0.014(3)
C5 0.017(3) 0.026(3) 0.035(4) -0.002(3) -0.009(3) -0.012(3)
C17 0.033(4) 0.031(4) 0.040(4) 0.010(3) -0.010(3) -0.007(3)
C8 0.023(3) 0.030(4) 0.031(4) 0.012(3) -0.007(3) -0.006(3)
C16 0.037(4) 0.031(4) 0.046(4) 0.014(3) -0.015(3) -0.018(3)

loop_
_atom_type_symbol
_atom_type_description
_atom_type_scat_dispersion_real
_atom_type_scat_dispersion_imag
_atom_type_scat_source
C C 0.0033 0.0016 'International Tables Vol C Tables 4.2.6.8 and 6.1.1.4'
H H 0.0000 0.0000 'International Tables Vol C Tables 4.2.6.8 and 6.1.1.4'
N N 0.0061 0.0033 'International Tables Vol C Tables 4.2.6.8 and 6.1.1.4'
O O 0.0106 0.0060 'International Tables Vol C Tables 4.2.6.8 and 6.1.1.4'
Cl Cl 0.1484 0.1585 'International Tables Vol C Tables 4.2.6.8 and 6.1.1.4'
Ru Ru -1.2594 0.8363 'International Tables Vol C Tables 4.2.6.8 and 6.1.1.4'

loop_
_geom_angle_atom_site_label_1
_geom_angle_atom_site_label_2
_geom_angle_atom_site_label_3
_geom_angle
C13 Ru1 C9 93.2(2)
C13 Ru1 C2 96.8(2)
C9 Ru1 C2 170.0(2)
C13 Ru1 O1 175.7(2)
C9 Ru1 O1 85.22(19)
C2 Ru1 O1 84.75(19)
C13 Ru1 Cl2 96.12(18)
C9 Ru1 Cl2 86.87(16)
C2 Ru1 Cl2 92.65(15)
O1 Ru1 Cl2 87.81(11)
C13 Ru1 Cl1 90.38(18)
C9 Ru1 Cl1 91.20(16)
C2 Ru1 Cl1 88.14(15)
O1 Ru1 Cl1 85.64(11)
Cl2 Ru1 Cl1 173.31(5)
C16 C15 C14 121.0(6)
C7 O1 C6 111.3(4)
C7 O1 Ru1 123.7(3)
C6 O1 Ru1 124.3(3)
C2 N2 C4 111.4(5)
C2 N2 C5 124.9(5)
C4 N2 C5 123.8(5)
C9 N3 C10 111.3(5)
C9 N3 C8 123.8(5)
C10 N3 C8 124.8(5)
N4 C9 N3 102.7(5)
N4 C9 Ru1 132.1(4)
N3 C9 Ru1 125.0(4)
C3 C4 N2 106.8(5)
C2 N1 C3 111.5(5)
C2 N1 C1 126.7(5)
C3 N1 C1 121.8(5)
N1 C2 N2 103.4(5)
N1 C2 Ru1 133.4(4)
N2 C2 Ru1 122.7(4)
C10 C11 N4 107.1(6)
C4 C3 N1 106.9(6)
C11 N4 C9 112.4(5)
C11 N4 C12 122.4(5)
C9 N4 C12 125.1(5)
C11 C10 N3 106.4(6)
C18 C19 C14 121.7(6)
C14 C13 Ru1 135.4(4)
C19 C14 C15 116.6(6)
C19 C14 C13 123.6(5)
C15 C14 C13 119.7(5)
C19 C18 C17 120.5(6)
O1 C7 C8 111.3(5)
O1 C6 C5 111.7(5)
N2 C5 C6 114.0(5)
C18 C17 C16 119.8(6)
N3 C8 C7 112.7(5)
C15 C16 C17 120.4(6)

loop_
_geom_bond_atom_site_label_1
_geom_bond_atom_site_label_2
_geom_bond_distance
Ru1 C13 1.839(6)
Ru1 C9 2.073(6)
Ru1 C2 2.101(6)
Ru1 O1 2.338(4)
Ru1 Cl2 2.4456(14)
Ru1 Cl1 2.4693(13)
C15 C16 1.374(9)
C15 C14 1.440(9)
O1 C7 1.424(7)
O1 C6 1.446(6)
N2 C2 1.360(7)
N2 C4 1.382(8)
N2 C5 1.468(8)
N3 C9 1.369(7)
N3 C10 1.393(8)
N3 C8 1.464(8)
C9 N4 1.366(7)
C1 N1 1.460(7)
C4 C3 1.329(9)
N1 C2 1.357(7)
N1 C3 1.382(7)
C11 C10 1.340(9)
C11 N4 1.364(8)
N4 C12 1.460(8)
C19 C18 1.379(9)
C19 C14 1.407(8)
C13 C14 1.446(8)
C18 C17 1.383(9)
C7 C8 1.523(8)
C6 C5 1.500(9)
C17 C16 1.395(9)
